data_7017475
loop_
_publ_author_name
'Lemmerer, Andreas'
'Billing, David G.'

_publ_section_title
;
 Synthesis, characterization and phase transitions of the
 inorganic-organic layered perovskite-type hybrids
 [(C(n)H(2n+1)NH3)2PbI4], n = 7, 8, 9 and 10.
;
_journal_issue 4
_journal_name_full 'Dalton transactions (Cambridge, England : 2003)'
_journal_page_first 1146
_journal_page_last 1157
_journal_paper_doi 10.1039/c0dt01805h
_journal_volume 41
_journal_year 2012
_chemical_formula_moiety '2(C8 H20 N), I4 Pb'
_chemical_formula_sum 'C16 H40 I4 N2 Pb'
_chemical_formula_weight 975.29
_chemical_name_common 'bis(octylammonium)tetraiodoplumbate(ii) PHASE III'
_chemical_name_systematic
;
bis(octylammonium)tetraiodoplumbate(II) PHASE III
;
_space_group_IT_number 14
_symmetry_cell_setting monoclinic
_symmetry_space_group_name_Hall '-P 2yab'
_symmetry_space_group_name_H-M 'P 1 21/a 1'
_atom_sites_solution_hydrogens geom
_atom_sites_solution_primary direct
_atom_sites_solution_secondary difmap
_audit_conform_dict_location ftp://ftp.iucr.org/pub/cif_core.dic
_audit_conform_dict_name cif_core.dic
_audit_conform_dict_version 2.3
_audit_creation_date 2011-05-18T10:42:58-00:00
_audit_creation_method 'WinGX routine CIF_UPDATE'
_cell_angle_alpha 90
_cell_angle_beta 96.301(8)
_cell_angle_gamma 90
_cell_formula_units_Z 2
_cell_length_a 8.4542(9)
_cell_length_b 8.9916(10)
_cell_length_c 18.738(3)
_cell_measurement_reflns_used 6502
_cell_measurement_temperature 173(2)
_cell_measurement_theta_max 28.53
_cell_measurement_theta_min 3.28
_cell_volume 1415.8(3)
_computing_cell_refinement 'SAINT-Plus (Bruker, 2004)'
_computing_data_collection 'APEX2 (Bruker, 2005)'
_computing_data_reduction 'SAINT-Plus and XPREP (Bruker, 2004)'
_computing_molecular_graphics
;
Ortep-3 for Windows (Farrugia, 1997) and DIAMOND (Brandenburg, 1999)
;
_computing_publication_material
;
WinGX publication routines (Farrugia, 1999) and PLATON (Spek, 2002)
;
_computing_structure_refinement 'SHELXL-97 (Sheldrick, 2008)'
_computing_structure_solution 'SHELXS-97 (Sheldrick, 2008)'
_diffrn_ambient_temperature 173(2)
_diffrn_measured_fraction_theta_full 0.998
_diffrn_measured_fraction_theta_max 0.998
_diffrn_measurement_device_type 'CCD area detector'
_diffrn_measurement_method 'phi and omega scans'
_diffrn_radiation_monochromator graphite
_diffrn_radiation_type MoK\a
_diffrn_radiation_wavelength 0.71073
_diffrn_reflns_av_R_equivalents 0.166
_diffrn_reflns_av_unetI/netI 0.0919
_diffrn_reflns_limit_h_max 10
_diffrn_reflns_limit_h_min -10
_diffrn_reflns_limit_k_max 10
_diffrn_reflns_limit_k_min -9
_diffrn_reflns_limit_l_max 22
_diffrn_reflns_limit_l_min -16
_diffrn_reflns_number 11528
_diffrn_reflns_theta_full 25.5
_diffrn_reflns_theta_max 25.5
_diffrn_reflns_theta_min 1.09
_exptl_absorpt_coefficient_mu 10.322
_exptl_absorpt_correction_T_max 0.8127
_exptl_absorpt_correction_T_min 0.1108
_exptl_absorpt_correction_type integration
_exptl_absorpt_process_details 'Bruker XPREP (Bruker, 2004)'
_exptl_crystal_colour yellow
_exptl_crystal_density_diffrn 2.288
_exptl_crystal_density_meas 0
_exptl_crystal_density_method 'not measured'
_exptl_crystal_description plate
_exptl_crystal_F_000 888
_exptl_crystal_size_max 0.55
_exptl_crystal_size_mid 0.2
_exptl_crystal_size_min 0.02
_refine_diff_density_max 10.377
_refine_diff_density_min -5.15
_refine_diff_density_rms 0.943
_refine_ls_extinction_coef 0.011(3)
_refine_ls_extinction_expression Fc^*^=kFc[1+0.001xFc^2^\l^3^/sin(2\q)]^-1/4^
_refine_ls_extinction_method SHELXL
_refine_ls_goodness_of_fit_ref 1.986
_refine_ls_hydrogen_treatment constr
_refine_ls_matrix_type full
_refine_ls_number_parameters 108
_refine_ls_number_reflns 2625
_refine_ls_number_restraints 130
_refine_ls_restrained_S_all 1.94
_refine_ls_R_factor_all 0.1621
_refine_ls_R_factor_gt 0.1484
_refine_ls_shift/su_max 0
_refine_ls_shift/su_mean 0
_refine_ls_structure_factor_coef Fsqd
_refine_ls_weighting_details 'calc w=1/[\s^2^(Fo^2^)+(0.2000P)^2^] where P=(Fo^2^+2Fc^2^)/3'
_refine_ls_weighting_scheme calc
_refine_ls_wR_factor_gt 0.41
_refine_ls_wR_factor_ref 0.4379
_reflns_number_gt 2376
_reflns_number_total 2625
_reflns_threshold_expression >2sigma(I)
_cod_data_source_file c0dt01805h.txt
_cod_data_source_block 2a
_cod_depositor_comments
;
The following automatic conversions were performed:

'_symmetry_cell_setting' value 'Monoclinic' changed to 'monoclinic'
according to /home/saulius/struct/CIF-dictionaries/cif_core.dic
dictionary named 'cif_core.dic' version 2.4.1 from 2010-06-29.

Automatic conversion script
Id: cif_fix_values 1715 2011-07-08 13:25:40Z adriana 
;
_cod_original_sg_symbol_H-M 'P 21/a'
_cod_database_code 7017475

loop_
_symmetry_equiv_pos_as_xyz
'x, y, z'
'-x+1/2, y+1/2, -z'
'-x, -y, -z'
'x-1/2, -y-1/2, z'

loop_
_atom_site_label
_atom_site_type_symbol
_atom_site_fract_x
_atom_site_fract_y
_atom_site_fract_z
_atom_site_U_iso_or_equiv
_atom_site_adp_type
_atom_site_occupancy
_atom_site_symmetry_multiplicity
_atom_site_calc_flag
_atom_site_refinement_flags
C1 C 0.958(5) 0.500(2) 0.7912(15) 0.030(6) Uani 1 1 d DU
H1D H 1.0753 0.4936 0.7936 0.036 Uiso 1 1 calc R
H1E H 0.9212 0.5755 0.7547 0.036 Uiso 1 1 calc R
C2 C 0.887(4) 0.352(3) 0.7683(9) 0.037(6) Uani 1 1 d DU
H2A H 0.77 0.3611 0.7635 0.045 Uiso 1 1 calc R
H2B H 0.9179 0.2791 0.807 0.045 Uiso 1 1 calc R
C3 C 0.935(4) 0.291(3) 0.6994(9) 0.042(6) Uani 1 1 d DU
H3A H 1.0529 0.2935 0.7019 0.05 Uiso 1 1 calc R
H3B H 0.9023 0.1853 0.6954 0.05 Uiso 1 1 calc R
C4 C 0.868(5) 0.370(4) 0.6324(9) 0.045(6) Uani 1 1 d DU
H4A H 0.7509 0.374 0.6316 0.054 Uiso 1 1 calc R
H4B H 0.9076 0.4739 0.6348 0.054 Uiso 1 1 calc R
C5 C 0.907(5) 0.303(5) 0.5631(9) 0.046(6) Uani 1 1 d DU
H5A H 1.0223 0.3149 0.5601 0.056 Uiso 1 1 calc R
H5B H 0.8847 0.1948 0.5644 0.056 Uiso 1 1 calc R
C6 C 0.818(5) 0.366(5) 0.4962(9) 0.047(6) Uani 1 1 d DU
H6A H 0.8444 0.4734 0.4938 0.057 Uiso 1 1 calc R
H6B H 0.703 0.3582 0.5002 0.057 Uiso 1 1 calc R
C7 C 0.852(7) 0.295(5) 0.4272(9) 0.047(7) Uani 1 1 d DU
H7A H 0.8311 0.1868 0.4311 0.057 Uiso 1 1 calc R
H7B H 0.9671 0.3062 0.4229 0.057 Uiso 1 1 calc R
C8 C 0.756(7) 0.353(6) 0.353(3) 0.045(9) Uani 1 1 d U
H8A H 0.7919 0.2994 0.3128 0.067 Uiso 1 1 calc R
H8B H 0.7751 0.4599 0.3481 0.067 Uiso 1 1 calc R
H8C H 0.6416 0.336 0.3547 0.067 Uiso 1 1 calc R
N1 N 0.914(5) 0.547(3) 0.8604(14) 0.029(6) Uani 1 1 d DU
H1A H 0.9563 0.6378 0.8715 0.044 Uiso 1 1 calc R
H1B H 0.9524 0.4799 0.8946 0.044 Uiso 1 1 calc R
H1C H 0.8062 0.5512 0.8586 0.044 Uiso 1 1 calc R
I1 I 0.9845(4) 0.9228(3) 0.83251(15) 0.0341(10) Uani 1 1 d .
I2 I 0.6931(3) 1.2051(3) 0.96702(15) 0.0281(9) Uani 1 1 d .
Pb1 Pb 1 1 1 0.0182(8) Uani 1 2 d S

loop_
_atom_site_aniso_label
_atom_site_aniso_U_11
_atom_site_aniso_U_22
_atom_site_aniso_U_33
_atom_site_aniso_U_23
_atom_site_aniso_U_13
_atom_site_aniso_U_12
C1 0.028(10) 0.027(8) 0.034(8) 0.006(6) 0.006(8) -0.007(7)
C2 0.038(9) 0.031(8) 0.041(6) -0.007(6) -0.003(7) -0.001(7)
C3 0.044(9) 0.039(9) 0.041(6) -0.002(6) 0.004(7) 0.000(8)
C4 0.045(10) 0.045(10) 0.044(6) 0.003(6) 0.004(7) 0.000(8)
C5 0.051(10) 0.044(10) 0.044(6) 0.000(7) 0.001(7) -0.003(8)
C6 0.049(10) 0.047(10) 0.045(6) 0.000(7) 0.003(7) 0.003(8)
C7 0.048(11) 0.049(11) 0.045(7) -0.001(7) 0.003(7) 0.004(8)
C8 0.045(16) 0.046(17) 0.044(8) 0.003(12) 0.006(12) 0.001(14)
N1 0.043(15) 0.007(11) 0.038(11) 0.004(8) 0.008(10) 0.002(11)
I1 0.0410(18) 0.0199(15) 0.0403(16) -0.0016(10) -0.0006(13) -0.0048(11)
I2 0.0107(12) 0.0230(16) 0.0505(17) 0.0027(10) 0.0031(11) 0.0105(9)
Pb1 0.0063(10) 0.0073(11) 0.0406(13) -0.0006(6) 0.0011(11) 0.0010(6)

loop_
_atom_type_symbol
_atom_type_description
_atom_type_scat_dispersion_real
_atom_type_scat_dispersion_imag
_atom_type_scat_source
C C 0.0033 0.0016 'International Tables Vol C Tables 4.2.6.8 and 6.1.1.4'
H H 0 0 'International Tables Vol C Tables 4.2.6.8 and 6.1.1.4'
N N 0.0061 0.0033 'International Tables Vol C Tables 4.2.6.8 and 6.1.1.4'
I I -0.4742 1.8119 'International Tables Vol C Tables 4.2.6.8 and 6.1.1.4'
Pb Pb -3.3944 10.1111 'International Tables Vol C Tables 4.2.6.8 and 6.1.1.4'

loop_
_exptl_crystal_face_index_h
_exptl_crystal_face_index_k
_exptl_crystal_face_index_l
_exptl_crystal_face_perp_dist
1 0 0 0.01
-1 0 0 0.01
0 -1 0 0.1
0 1 0 0.1
0 0 1 0.275
0 0 -1 0.275

loop_
_geom_angle_atom_site_label_1
_geom_angle_atom_site_label_2
_geom_angle_atom_site_label_3
_geom_angle
_geom_angle_site_symmetry_1
_geom_angle_site_symmetry_3
N1 C1 C2 112.30(16) . .
N1 C1 H1D 109.1 . .
C2 C1 H1D 109.1 . .
N1 C1 H1E 109.1 . .
C2 C1 H1E 109.1 . .
H1D C1 H1E 107.9 . .
C1 C2 C3 115.70(17) . .
C1 C2 H2A 108.4 . .
C3 C2 H2A 108.4 . .
C1 C2 H2B 108.4 . .
C3 C2 H2B 108.4 . .
H2A C2 H2B 107.4 . .
C4 C3 C2 115.70(17) . .
C4 C3 H3A 108.4 . .
C2 C3 H3A 108.4 . .
C4 C3 H3B 108.4 . .
C2 C3 H3B 108.4 . .
H3A C3 H3B 107.4 . .
C5 C4 C3 115.70(17) . .
C5 C4 H4A 108.4 . .
C3 C4 H4A 108.4 . .
C5 C4 H4B 108.4 . .
C3 C4 H4B 108.4 . .
H4A C4 H4B 107.4 . .
C6 C5 C4 115.71(17) . .
C6 C5 H5A 108.4 . .
C4 C5 H5A 108.4 . .
C6 C5 H5B 108.4 . .
C4 C5 H5B 108.4 . .
H5A C5 H5B 107.4 . .
C5 C6 C7 115.69(17) . .
C5 C6 H6A 108.4 . .
C7 C6 H6A 108.4 . .
C5 C6 H6B 108.4 . .
C7 C6 H6B 108.4 . .
H6A C6 H6B 107.4 . .
C6 C7 C8 118(3) . .
C6 C7 H7A 107.8 . .
C8 C7 H7A 107.8 . .
C6 C7 H7B 107.8 . .
C8 C7 H7B 107.8 . .
H7A C7 H7B 107.1 . .
C7 C8 H8A 109.5 . .
C7 C8 H8B 109.5 . .
H8A C8 H8B 109.5 . .
C7 C8 H8C 109.5 . .
H8A C8 H8C 109.5 . .
H8B C8 H8C 109.5 . .
C1 N1 H1A 109.5 . .
C1 N1 H1B 109.5 . .
H1A N1 H1B 109.5 . .
C1 N1 H1C 109.5 . .
H1A N1 H1C 109.5 . .
H1B N1 H1C 109.5 . .
Pb1 I2 Pb1 149.44(9) . 2_657
I2 Pb1 I2 180.0000(10) . 3_777
I2 Pb1 I1 90.54(8) . 3_777
I2 Pb1 I1 89.46(8) 3_777 3_777
I2 Pb1 I1 89.46(8) . .
I2 Pb1 I1 90.54(8) 3_777 .
I1 Pb1 I1 180.0000(10) 3_777 .
I2 Pb1 I2 84.55(2) . 4_685
I2 Pb1 I2 95.45(2) 3_777 4_685
I1 Pb1 I2 92.45(7) 3_777 4_685
I1 Pb1 I2 87.55(7) . 4_685
I2 Pb1 I2 95.45(2) . 2_647
I2 Pb1 I2 84.55(2) 3_777 2_647
I1 Pb1 I2 87.55(7) 3_777 2_647
I1 Pb1 I2 92.45(7) . 2_647
I2 Pb1 I2 180.0000(10) 4_685 2_647

loop_
_geom_bond_atom_site_label_1
_geom_bond_atom_site_label_2
_geom_bond_distance
_geom_bond_site_symmetry_2
C1 N1 1.4500(10) .
C1 C2 1.5000(10) .
C1 H1D 0.99 .
C1 H1E 0.99 .
C2 C3 1.5000(10) .
C2 H2A 0.99 .
C2 H2B 0.99 .
C3 C4 1.5000(10) .
C3 H3A 0.99 .
C3 H3B 0.99 .
C4 C5 1.5000(10) .
C4 H4A 0.99 .
C4 H4B 0.99 .
C5 C6 1.5000(10) .
C5 H5A 0.99 .
C5 H5B 0.99 .
C6 C7 1.5000(10) .
C6 H6A 0.99 .
C6 H6B 0.99 .
C7 C8 1.61(6) .
C7 H7A 0.99 .
C7 H7B 0.99 .
C8 H8A 0.98 .
C8 H8B 0.98 .
C8 H8C 0.98 .
N1 H1A 0.91 .
N1 H1B 0.91 .
N1 H1C 0.91 .
I1 Pb1 3.203(3) .
I2 Pb1 3.188(2) .
I2 Pb1 3.209(2) 2_657
Pb1 I2 3.188(2) 3_777
Pb1 I1 3.203(3) 3_777
Pb1 I2 3.209(2) 4_685
Pb1 I2 3.209(2) 2_647

loop_
_geom_hbond_atom_site_label_D
_geom_hbond_atom_site_label_H
_geom_hbond_atom_site_label_A
_geom_hbond_distance_DH
_geom_hbond_distance_HA
_geom_hbond_distance_DA
_geom_hbond_angle_DHA
_geom_hbond_site_symmetry_A
N1 H1A I1 0.91 2.68 3.48(3) 148 .
N1 H1B I2 0.91 2.85 3.69(4) 154 4_675
N1 H1C I1 0.91 2.72 3.62(4) 172 4_575

loop_
_geom_torsion_atom_site_label_1
_geom_torsion_atom_site_label_2
_geom_torsion_atom_site_label_3
_geom_torsion_atom_site_label_4
_geom_torsion
_geom_torsion_site_symmetry_1
_geom_torsion_site_symmetry_4
N1 C1 C2 C3 -176(2) . .
C1 C2 C3 C4 -71(3) . .
C2 C3 C4 C5 -176(3) . .
C3 C4 C5 C6 170(4) . .
C4 C5 C6 C7 -178(5) . .
C5 C6 C7 C8 178(5) . .
Pb1 I2 Pb1 I1 36.46(18) 2_657 3_777
Pb1 I2 Pb1 I1 -143.54(18) 2_657 .
Pb1 I2 Pb1 I2 -55.9(2) 2_657 4_685
Pb1 I2 Pb1 I2 124.1(2) 2_657 2_647
